data_4126978
loop_
_publ_author_name
'Giri, Ramesh'
'Brusoe, Andrew'
'Troshin, Konstantin'
'Wang, Justin Y.'
'Font, Marc'
'Hartwig, John F.'

_publ_contact_author
; 
Danielle L. Gray 
University of Illinois 
School of Chemical Sciences, Box 59-1 
505 South Mathews Avenue 
Urbana, Illinois  61801 
USA 
;
_publ_section_title
;
 Mechanism of the Ullmann Biaryl Ether Synthesis Catalyzed by Complexes of
 Anionic Ligands. Evidence for the Reaction of Iodoarenes With Ligated
 Anionic CuI Intermediates.
;
_journal_name_full 'Journal of the American Chemical Society'
_journal_paper_doi 10.1021/jacs.7b11853
_journal_year 2017
_chemical_compound_source synthetic
_chemical_formula_iupac 'C88 H152 Cu4 K4 O16, C5 H12'
_chemical_formula_moiety 'C88 H152 Cu4 K4 O16, C5 H12'
_chemical_formula_sum 'C93 H164 Cu4 K4 O16'
_chemical_formula_weight 1948.80
_chemical_name_common 'potassium bis(2,2,6,6-tetramethyl-5-oxohept-3-en-3-olate)copper(I)'
_chemical_name_systematic
; 
? 
;
_space_group_IT_number 15
_symmetry_cell_setting monoclinic
_symmetry_space_group_name_Hall '-C 2yc'
_symmetry_space_group_name_H-M 'C 1 2/c 1'
_atom_sites_solution_hydrogens geom
_atom_sites_solution_primary direct
_atom_sites_solution_secondary difmap
_audit_creation_method SHELXL-97
_audit_update_record
; 
? 
;
_cell_angle_alpha 90.00
_cell_angle_beta 122.2950(10)
_cell_angle_gamma 90.00
_cell_formula_units_Z 4
_cell_length_a 28.2361(8)
_cell_length_b 17.0454(5)
_cell_length_c 25.8860(11)
_cell_measurement_reflns_used 9574
_cell_measurement_temperature 173(2)
_cell_measurement_theta_max 61.20
_cell_measurement_theta_min 3.19
_cell_volume 10531.5(6)
_computing_cell_refinement 'SAINT V7.68A (Bruker, 2005)'
_computing_data_collection 'APEX2 V2010.11-3 (Bruker, 2010)'
_computing_data_reduction
; 
SAINT V7.68A, XPREP V2005/2, SADABS V2007/4, TWINABS V2007/5 
(Bruker, 2005 & 2007) 
;
_computing_molecular_graphics
; 
SHELXTL V6.12 (Bruker, 2005), CrystalMaker v2.1.3 (CrystalMaker, 1994) 
;
_computing_publication_material 'XCIF V6.12 (Bruker, 2005)'
_computing_structure_refinement 'SHELXTL V6.12 (Bruker, 2005)'
_computing_structure_solution 'SHELXTL V6.12 (Bruker, 2005)'
_diffrn_ambient_temperature 173(2)
_diffrn_measured_fraction_theta_full 0.930
_diffrn_measured_fraction_theta_max 0.930
_diffrn_measurement_device 'Bruker Kappa/ApexII CCD'
_diffrn_measurement_method 'profile data from \f and \w scans'
_diffrn_radiation_monochromator graphite
_diffrn_radiation_source 'fine-focus sealed tube'
_diffrn_radiation_type CuK\a
_diffrn_radiation_wavelength 1.54178
_diffrn_radiation_wavelength_id bc22nasxq
_diffrn_reflns_av_R_equivalents 0.0480
_diffrn_reflns_av_sigmaI/netI 0.0371
_diffrn_reflns_limit_h_max 31
_diffrn_reflns_limit_h_min -32
_diffrn_reflns_limit_k_max 17
_diffrn_reflns_limit_k_min -19
_diffrn_reflns_limit_l_max 28
_diffrn_reflns_limit_l_min -28
_diffrn_reflns_number 38620
_diffrn_reflns_theta_full 62.84
_diffrn_reflns_theta_max 62.84
_diffrn_reflns_theta_min 3.19
_exptl_absorpt_coefficient_mu 2.765
_exptl_absorpt_correction_T_max 0.7727
_exptl_absorpt_correction_T_min 0.5556
_exptl_absorpt_correction_type integration
_exptl_absorpt_process_details 'SHELXTL/XPREP V2005/2 (Bruker, 2005)'
_exptl_crystal_colour yellow
_exptl_crystal_density_diffrn 1.229
_exptl_crystal_density_method 'not measured'
_exptl_crystal_description prism
_exptl_crystal_F_000 4168
_exptl_crystal_id K[Cu(LX3)2]
_exptl_crystal_preparation
; 
The data crystal was mounted using oil (Parantone-N, Exxon) to a 
0.3 mm cryo-loop (Hampton Research) with the (0 1 -2) scattering 
planes roughly normal to the spindle axis. 
;
_exptl_crystal_size_max 0.326
_exptl_crystal_size_mid 0.149
_exptl_crystal_size_min 0.125
_platon_squeeze_details
; 
The electron count from the "squeeze" model converged in good agreement 
with the number of solvate molecules predicted by the complete refinement. 
;
_refine_diff_density_max 0.492
_refine_diff_density_min -0.499
_refine_diff_density_rms 0.053
_refine_ls_extinction_method none
_refine_ls_goodness_of_fit_ref 1.036
_refine_ls_hydrogen_treatment noref
_refine_ls_matrix_type full
_refine_ls_number_parameters 655
_refine_ls_number_reflns 7877
_refine_ls_number_restraints 518
_refine_ls_restrained_S_all 1.202
_refine_ls_R_factor_all 0.0566
_refine_ls_R_factor_gt 0.0449
_refine_ls_shift/su_max 0.001
_refine_ls_shift/su_mean 0.000
_refine_ls_structure_factor_coef Fsqd
_refine_ls_weighting_details 'calc w=1/[\s^2^(Fo^2^)+(0.0697P)^2^+11.7606P] where P=(Fo^2^+2Fc^2^)/3'
_refine_ls_weighting_scheme calc
_refine_ls_wR_factor_gt 0.1189
_refine_ls_wR_factor_ref 0.1251
_reflns_number_gt 6417
_reflns_number_total 7877
_reflns_threshold_expression >2sigma(I)
_cod_data_source_file ja7b11853_si_003.cif
_cod_data_source_block K[Cu(LX3)2]
_cod_depositor_comments
;
The following automatic conversions were performed:

'_symmetry_cell_setting' value 'Monoclinic' changed to 'monoclinic'
according to
/home/data/users/saulius/crontab/automatic-downloads/rss-feeds/ACS/lib/dictionaries/cif_core.dic
dictionary named 'cif_core.dic' version 2.4.2 from 2011-04-26.

Automatic conversion script
Id: cif_fix_values 4973 2017-02-22 13:04:09Z antanas 
;
_cod_original_sg_symbol_H-M 'C2/c  '
_cod_database_code 4126978

loop_
_symmetry_equiv_pos_as_xyz
'x, y, z'
'-x, y, -z+1/2'
'x+1/2, y+1/2, z'
'-x+1/2, y+1/2, -z+1/2'
'-x, -y, -z'
'x, -y, z-1/2'
'-x+1/2, -y+1/2, -z'
'x+1/2, -y+1/2, z-1/2'

loop_
_atom_site_label
_atom_site_type_symbol
_atom_site_fract_x
_atom_site_fract_y
_atom_site_fract_z
_atom_site_U_iso_or_equiv
_atom_site_adp_type
_atom_site_occupancy
_atom_site_symmetry_multiplicity
_atom_site_calc_flag
_atom_site_refinement_flags
_atom_site_disorder_assembly
_atom_site_disorder_group
Cu1 Cu 0.12597(2) 0.88562(3) 0.85763(2) 0.05066(18) Uani 1 1 d . . .
Cu2 Cu -0.03204(2) 1.32058(3) 0.85190(3) 0.05466(19) Uani 1 1 d . . .
K1 K 0.08212(3) 1.04490(4) 0.76686(3) 0.0416(2) Uani 1 1 d . . .
K2 K 0.03581(3) 1.16316(4) 0.84803(4) 0.0442(2) Uani 1 1 d . . .
O1 O 0.16163(11) 0.93220(14) 0.81306(12) 0.0525(6) Uani 1 1 d . . .
O2 O 0.12379(11) 0.78260(14) 0.82754(12) 0.0512(6) Uani 1 1 d . . .
O3 O 0.02662(9) 1.00443(13) 0.82563(10) 0.0396(5) Uani 1 1 d . . .
O4 O 0.13252(10) 1.08150(16) 0.88818(12) 0.0531(6) Uani 1 1 d D C .
O5 O -0.06388(10) 1.20510(13) 0.73570(10) 0.0421(5) Uani 1 1 d . . .
O6 O -0.06464(10) 1.12497(14) 0.83156(11) 0.0458(6) Uani 1 1 d . . .
O7 O 0.03828(12) 1.27023(15) 0.92565(12) 0.0567(7) Uani 1 1 d . . .
O8 O -0.00202(12) 1.42421(15) 0.87557(12) 0.0574(7) Uani 1 1 d . . .
C1 C 0.18330(15) 0.8897(2) 0.79078(18) 0.0508(9) Uani 1 1 d . A .
C2 C 0.17584(16) 0.8084(2) 0.78200(18) 0.0492(9) Uani 1 1 d . . .
H2A H 0.1926 0.7838 0.7627 0.059 Uiso 1 1 calc R . .
C3 C 0.14633(14) 0.7600(2) 0.79875(16) 0.0458(9) Uani 1 1 d . . .
C4 C 0.22117(17) 0.9328(2) 0.7743(2) 0.0698(13) Uani 1 1 d D . .
C5 C 0.2237(9) 1.0207(5) 0.7909(10) 0.081(4) Uani 0.54(3) 1 d PDU A 1
H5A H 0.2453 1.0496 0.7774 0.122 Uiso 0.54(3) 1 calc PR A 1
H5B H 0.2419 1.0262 0.8352 0.122 Uiso 0.54(3) 1 calc PR A 1
H5C H 0.1856 1.0420 0.7705 0.122 Uiso 0.54(3) 1 calc PR A 1
C6 C 0.2007(10) 0.9246(15) 0.7070(5) 0.118(6) Uani 0.54(3) 1 d PDU A 1
H6A H 0.2010 0.8691 0.6973 0.177 Uiso 0.54(3) 1 calc PR A 1
H6B H 0.2253 0.9543 0.6983 0.177 Uiso 0.54(3) 1 calc PR A 1
H6C H 0.1624 0.9451 0.6821 0.177 Uiso 0.54(3) 1 calc PR A 1
C7 C 0.2820(4) 0.9052(11) 0.8140(9) 0.085(4) Uani 0.54(3) 1 d PDU A 1
H7A H 0.2848 0.8508 0.8037 0.128 Uiso 0.54(3) 1 calc PR A 1
H7B H 0.2942 0.9085 0.8572 0.128 Uiso 0.54(3) 1 calc PR A 1
H7C H 0.3059 0.9387 0.8064 0.128 Uiso 0.54(3) 1 calc PR A 1
C5B C 0.2055(9) 1.0193(6) 0.7614(13) 0.084(5) Uani 0.46(3) 1 d PDU A 2
H5D H 0.1678 1.0242 0.7247 0.125 Uiso 0.46(3) 1 calc PR A 2
H5E H 0.2324 1.0464 0.7548 0.125 Uiso 0.46(3) 1 calc PR A 2
H5F H 0.2061 1.0428 0.7963 0.125 Uiso 0.46(3) 1 calc PR A 2
C6B C 0.2167(10) 0.8931(14) 0.7191(8) 0.107(6) Uani 0.46(3) 1 d PDU A 2
H6D H 0.2354 0.8420 0.7312 0.161 Uiso 0.46(3) 1 calc PR A 2
H6E H 0.2348 0.9261 0.7034 0.161 Uiso 0.46(3) 1 calc PR A 2
H6F H 0.1772 0.8858 0.6871 0.161 Uiso 0.46(3) 1 calc PR A 2
C7B C 0.2804(5) 0.9241(14) 0.8311(8) 0.086(5) Uani 0.46(3) 1 d PDU A 2
H7D H 0.2901 0.8684 0.8391 0.129 Uiso 0.46(3) 1 calc PR A 2
H7E H 0.2818 0.9477 0.8664 0.129 Uiso 0.46(3) 1 calc PR A 2
H7F H 0.3073 0.9508 0.8242 0.129 Uiso 0.46(3) 1 calc PR A 2
C8 C 0.14025(18) 0.6712(2) 0.78465(19) 0.0562(10) Uani 1 1 d . . .
C9 C 0.1581(3) 0.6463(3) 0.7413(3) 0.0887(16) Uani 1 1 d . . .
H9A H 0.1533 0.5894 0.7348 0.133 Uiso 1 1 calc R . .
H9B H 0.1976 0.6599 0.7590 0.133 Uiso 1 1 calc R . .
H9C H 0.1350 0.6733 0.7022 0.133 Uiso 1 1 calc R . .
C10 C 0.0794(2) 0.6476(3) 0.7582(3) 0.0818(14) Uani 1 1 d . . .
H10A H 0.0757 0.5906 0.7524 0.123 Uiso 1 1 calc R . .
H10B H 0.0555 0.6737 0.7187 0.123 Uiso 1 1 calc R . .
H10C H 0.0680 0.6634 0.7863 0.123 Uiso 1 1 calc R . .
C11 C 0.1775(2) 0.6296(3) 0.8462(2) 0.0821(15) Uani 1 1 d . . .
H11A H 0.1748 0.5727 0.8398 0.123 Uiso 1 1 calc R . .
H11B H 0.1650 0.6434 0.8738 0.123 Uiso 1 1 calc R . .
H11C H 0.2165 0.6462 0.8642 0.123 Uiso 1 1 calc R . .
C12 C 0.05289(14) 0.9549(2) 0.86769(15) 0.0408(8) Uani 1 1 d . B .
C13 C 0.11236(15) 0.9553(2) 0.91026(15) 0.0454(8) Uani 1 1 d . B .
H13A H 0.1228 0.9289 0.9495 0.055 Uiso 1 1 calc R . .
C14 C 0.14784(15) 1.0215(3) 0.92057(16) 0.0501(9) Uani 1 1 d D . .
C15 C 0.01763(16) 0.8920(2) 0.87446(17) 0.0606(11) Uani 1 1 d D . .
C16 C -0.0180(3) 0.8513(4) 0.8106(3) 0.068(2) Uani 0.684(15) 1 d PDU B 1
H16A H -0.0383 0.8913 0.7790 0.102 Uiso 0.684(15) 1 calc PR B 1
H16B H -0.0447 0.8150 0.8109 0.102 Uiso 0.684(15) 1 calc PR B 1
H16C H 0.0069 0.8222 0.8019 0.102 Uiso 0.684(15) 1 calc PR B 1
C17 C -0.0204(5) 0.9294(5) 0.8919(6) 0.083(3) Uani 0.684(15) 1 d PDU B 1
H17A H 0.0021 0.9496 0.9337 0.125 Uiso 0.684(15) 1 calc PR B 1
H17B H -0.0469 0.8902 0.8894 0.125 Uiso 0.684(15) 1 calc PR B 1
H17C H -0.0411 0.9726 0.8638 0.125 Uiso 0.684(15) 1 calc PR B 1
C18 C 0.0531(5) 0.8259(5) 0.9190(5) 0.058(3) Uani 0.684(15) 1 d PDU B 1
H18A H 0.0789 0.8482 0.9595 0.086 Uiso 0.684(15) 1 calc PR B 1
H18B H 0.0745 0.7996 0.9042 0.086 Uiso 0.684(15) 1 calc PR B 1
H18C H 0.0283 0.7879 0.9215 0.086 Uiso 0.684(15) 1 calc PR B 1
C16B C -0.0425(5) 0.8850(13) 0.8196(7) 0.092(6) Uani 0.316(15) 1 d PDU B 2
H16D H -0.0616 0.9356 0.8123 0.138 Uiso 0.316(15) 1 calc PR B 2
H16E H -0.0625 0.8451 0.8280 0.138 Uiso 0.316(15) 1 calc PR B 2
H16F H -0.0421 0.8699 0.7833 0.138 Uiso 0.316(15) 1 calc PR B 2
C17B C 0.0081(8) 0.9408(9) 0.9199(7) 0.069(5) Uani 0.316(15) 1 d PDU B 2
H17D H 0.0445 0.9551 0.9560 0.103 Uiso 0.316(15) 1 calc PR B 2
H17E H -0.0130 0.9091 0.9325 0.103 Uiso 0.316(15) 1 calc PR B 2
H17F H -0.0130 0.9885 0.8995 0.103 Uiso 0.316(15) 1 calc PR B 2
C18B C 0.0422(12) 0.8128(9) 0.9046(11) 0.058(6) Uani 0.316(15) 1 d PDU B 2
H18D H 0.0732 0.8210 0.9468 0.086 Uiso 0.316(15) 1 calc PR B 2
H18E H 0.0561 0.7854 0.8819 0.086 Uiso 0.316(15) 1 calc PR B 2
H18F H 0.0131 0.7810 0.9042 0.086 Uiso 0.316(15) 1 calc PR B 2
C19 C 0.2087(2) 1.0140(3) 0.9762(2) 0.0653(16) Uani 0.815(10) 1 d PDU C 1
C20 C 0.2366(2) 0.9357(4) 0.9783(3) 0.079(2) Uani 0.815(10) 1 d PDU C 1
H20A H 0.2358 0.9288 0.9403 0.118 Uiso 0.815(10) 1 calc PR C 1
H20B H 0.2162 0.8925 0.9829 0.118 Uiso 0.815(10) 1 calc PR C 1
H20C H 0.2755 0.9358 1.0130 0.118 Uiso 0.815(10) 1 calc PR C 1
C21 C 0.2072(4) 1.0202(5) 1.0348(3) 0.076(2) Uani 0.815(10) 1 d PDU C 1
H21A H 0.1844 1.0654 1.0316 0.114 Uiso 0.815(10) 1 calc PR C 1
H21B H 0.2454 1.0269 1.0702 0.114 Uiso 0.815(10) 1 calc PR C 1
H21C H 0.1909 0.9722 1.0398 0.114 Uiso 0.815(10) 1 calc PR C 1
C22 C 0.2429(3) 1.0818(5) 0.9744(3) 0.092(2) Uani 0.815(10) 1 d PDU C 1
H22A H 0.2449 1.0770 0.9379 0.138 Uiso 0.815(10) 1 calc PR C 1
H22B H 0.2808 1.0803 1.0109 0.138 Uiso 0.815(10) 1 calc PR C 1
H22C H 0.2249 1.1316 0.9731 0.138 Uiso 0.815(10) 1 calc PR C 1
C19B C 0.2112(6) 1.0347(11) 0.9783(7) 0.069(5) Uani 0.185(10) 1 d PDU C 2
C20B C 0.219(2) 1.002(2) 1.0374(16) 0.084(9) Uani 0.185(10) 1 d PDU C 2
H20D H 0.2559 1.0185 1.0720 0.126 Uiso 0.185(10) 1 calc PR C 2
H20E H 0.2175 0.9447 1.0353 0.126 Uiso 0.185(10) 1 calc PR C 2
H20F H 0.1897 1.0223 1.0428 0.126 Uiso 0.185(10) 1 calc PR C 2
C21B C 0.2447(11) 0.9913(19) 0.9563(13) 0.093(7) Uani 0.185(10) 1 d PDU C 2
H21D H 0.2800 0.9724 0.9917 0.139 Uiso 0.185(10) 1 calc PR C 2
H21E H 0.2527 1.0271 0.9323 0.139 Uiso 0.185(10) 1 calc PR C 2
H21F H 0.2228 0.9466 0.9309 0.139 Uiso 0.185(10) 1 calc PR C 2
C22B C 0.2271(10) 1.1228(12) 0.9857(12) 0.067(6) Uani 0.185(10) 1 d PDU C 2
H22D H 0.2665 1.1291 1.0185 0.100 Uiso 0.185(10) 1 calc PR C 2
H22E H 0.2033 1.1522 0.9959 0.100 Uiso 0.185(10) 1 calc PR C 2
H22F H 0.2216 1.1428 0.9473 0.100 Uiso 0.185(10) 1 calc PR C 2
C23 C -0.09167(14) 1.2549(2) 0.74433(16) 0.0420(8) Uani 1 1 d . D .
C24 C -0.09843(15) 1.2537(2) 0.79568(16) 0.0444(8) Uani 1 1 d . . .
H24A H -0.1340 1.2806 0.7851 0.053 Uiso 1 1 calc R . .
C25 C -0.08908(14) 1.1851(2) 0.83285(16) 0.0429(8) Uani 1 1 d . . .
C26 C -0.12256(17) 1.3186(2) 0.69492(18) 0.0578(10) Uani 1 1 d D . .
C27 C -0.1852(3) 1.2912(7) 0.6610(5) 0.084(4) Uani 0.479(10) 1 d PDU D 1
H27A H -0.1974 1.2898 0.6900 0.126 Uiso 0.479(10) 1 calc PR D 1
H27B H -0.1885 1.2387 0.6440 0.126 Uiso 0.479(10) 1 calc PR D 1
H27C H -0.2087 1.3280 0.6279 0.126 Uiso 0.479(10) 1 calc PR D 1
C28 C -0.1218(6) 1.3998(5) 0.7204(6) 0.078(4) Uani 0.479(10) 1 d PDU D 1
H28A H -0.0832 1.4191 0.7445 0.116 Uiso 0.479(10) 1 calc PR D 1
H28B H -0.1373 1.3964 0.7464 0.116 Uiso 0.479(10) 1 calc PR D 1
H28C H -0.1446 1.4360 0.6865 0.116 Uiso 0.479(10) 1 calc PR D 1
C29 C -0.1075(5) 1.3192(7) 0.6469(5) 0.081(3) Uani 0.479(10) 1 d PDU D 1
H29A H -0.0674 1.3305 0.6663 0.121 Uiso 0.479(10) 1 calc PR D 1
H29B H -0.1294 1.3597 0.6164 0.121 Uiso 0.479(10) 1 calc PR D 1
H29C H -0.1158 1.2678 0.6269 0.121 Uiso 0.479(10) 1 calc PR D 1
C27B C -0.1632(5) 1.2794(6) 0.6349(4) 0.092(4) Uani 0.521(10) 1 d PDU D 2
H27D H -0.1446 1.2355 0.6284 0.139 Uiso 0.521(10) 1 calc PR D 2
H27E H -0.1760 1.3174 0.6016 0.139 Uiso 0.521(10) 1 calc PR D 2
H27F H -0.1954 1.2598 0.6357 0.139 Uiso 0.521(10) 1 calc PR D 2
C28B C -0.1505(5) 1.3832(6) 0.7103(6) 0.076(3) Uani 0.521(10) 1 d PDU D 2
H28D H -0.1231 1.4061 0.7501 0.115 Uiso 0.521(10) 1 calc PR D 2
H28E H -0.1817 1.3609 0.7119 0.115 Uiso 0.521(10) 1 calc PR D 2
H28F H -0.1647 1.4240 0.6788 0.115 Uiso 0.521(10) 1 calc PR D 2
C29B C -0.0754(4) 1.3587(6) 0.6903(6) 0.086(3) Uani 0.521(10) 1 d PDU D 2
H29D H -0.0489 1.3845 0.7291 0.130 Uiso 0.521(10) 1 calc PR D 2
H29E H -0.0920 1.3978 0.6574 0.130 Uiso 0.521(10) 1 calc PR D 2
H29F H -0.0557 1.3190 0.6813 0.130 Uiso 0.521(10) 1 calc PR D 2
C30 C -0.11140(17) 1.1859(2) 0.87543(18) 0.0536(10) Uani 1 1 d . . .
C31 C -0.0909(2) 1.1122(3) 0.9157(2) 0.0815(15) Uani 1 1 d . . .
H31A H -0.0499 1.1127 0.9414 0.122 Uiso 1 1 calc R . .
H31B H -0.1033 1.0654 0.8897 0.122 Uiso 1 1 calc R . .
H31C H -0.1064 1.1114 0.9417 0.122 Uiso 1 1 calc R . .
C32 C -0.17596(19) 1.1851(3) 0.8356(2) 0.0768(14) Uani 1 1 d . . .
H32A H -0.1892 1.2306 0.8082 0.115 Uiso 1 1 calc R . .
H32B H -0.1911 1.1874 0.8620 0.115 Uiso 1 1 calc R . .
H32C H -0.1887 1.1368 0.8113 0.115 Uiso 1 1 calc R . .
C33 C -0.0922(2) 1.2583(3) 0.9160(2) 0.0687(12) Uani 1 1 d . . .
H33A H -0.1055 1.3055 0.8905 0.103 Uiso 1 1 calc R . .
H33B H -0.0512 1.2591 0.9416 0.103 Uiso 1 1 calc R . .
H33C H -0.1075 1.2571 0.9422 0.103 Uiso 1 1 calc R . .
C34 C 0.07226(18) 1.3104(3) 0.97225(18) 0.0566(10) Uani 1 1 d . E .
C35 C 0.07450(17) 1.3926(2) 0.97418(18) 0.0562(10) Uani 1 1 d . . .
H35A H 0.1029 1.4156 1.0115 0.067 Uiso 1 1 calc R . .
C36 C 0.03986(17) 1.4437(2) 0.92766(19) 0.0526(9) Uani 1 1 d . . .
C37 C 0.11289(19) 1.2623(3) 1.02951(19) 0.0823(16) Uani 1 1 d D . .
C38 C 0.0975(4) 1.1701(4) 1.0135(4) 0.075(3) Uani 0.507(8) 1 d PDU E 1
H38A H 0.0573 1.1625 0.9955 0.113 Uiso 0.507(8) 1 calc PR E 1
H38B H 0.1185 1.1390 1.0510 0.113 Uiso 0.507(8) 1 calc PR E 1
H38C H 0.1076 1.1532 0.9843 0.113 Uiso 0.507(8) 1 calc PR E 1
C39 C 0.0919(5) 1.2688(7) 1.0742(5) 0.092(3) Uani 0.507(8) 1 d PDU E 1
H39A H 0.0942 1.3236 1.0869 0.138 Uiso 0.507(8) 1 calc PR E 1
H39B H 0.1154 1.2361 1.1102 0.138 Uiso 0.507(8) 1 calc PR E 1
H39C H 0.0530 1.2509 1.0535 0.138 Uiso 0.507(8) 1 calc PR E 1
C40 C 0.1729(3) 1.2718(8) 1.0552(6) 0.110(4) Uani 0.507(8) 1 d PDU E 1
H40A H 0.1837 1.3264 1.0679 0.165 Uiso 0.507(8) 1 calc PR E 1
H40B H 0.1814 1.2582 1.0242 0.165 Uiso 0.507(8) 1 calc PR E 1
H40C H 0.1939 1.2371 1.0906 0.165 Uiso 0.507(8) 1 calc PR E 1
C38B C 0.0854(5) 1.2071(9) 1.0478(7) 0.122(5) Uani 0.493(8) 1 d PDU E 2
H38D H 0.0567 1.2346 1.0513 0.182 Uiso 0.493(8) 1 calc PR E 2
H38E H 0.1131 1.1840 1.0874 0.182 Uiso 0.493(8) 1 calc PR E 2
H38F H 0.0677 1.1655 1.0171 0.182 Uiso 0.493(8) 1 calc PR E 2
C39B C 0.1521(4) 1.3218(6) 1.0845(4) 0.081(3) Uani 0.493(8) 1 d PDU E 2
H39D H 0.1731 1.3551 1.0727 0.122 Uiso 0.493(8) 1 calc PR E 2
H39E H 0.1784 1.2917 1.1212 0.122 Uiso 0.493(8) 1 calc PR E 2
H39F H 0.1287 1.3547 1.0932 0.122 Uiso 0.493(8) 1 calc PR E 2
C40B C 0.1586(4) 1.2339(6) 1.0175(5) 0.073(3) Uani 0.493(8) 1 d PDU E 2
H40D H 0.1769 1.2795 1.0123 0.110 Uiso 0.493(8) 1 calc PR E 2
H40E H 0.1412 1.2019 0.9803 0.110 Uiso 0.493(8) 1 calc PR E 2
H40F H 0.1866 1.2026 1.0523 0.110 Uiso 0.493(8) 1 calc PR E 2
C41 C 0.0501(2) 1.5332(3) 0.9357(2) 0.0691(12) Uani 1 1 d . . .
C42 C 0.0978(3) 1.5560(4) 1.0002(3) 0.120(2) Uani 1 1 d . . .
H42A H 0.1318 1.5270 1.0106 0.181 Uiso 1 1 calc R . .
H42B H 0.0872 1.5432 1.0296 0.181 Uiso 1 1 calc R . .
H42C H 0.1050 1.6125 1.0016 0.181 Uiso 1 1 calc R . .
C43 C 0.0636(3) 1.5592(3) 0.8884(3) 0.1008(19) Uani 1 1 d . . .
H43A H 0.0980 1.5334 0.8968 0.151 Uiso 1 1 calc R . .
H43B H 0.0687 1.6162 0.8905 0.151 Uiso 1 1 calc R . .
H43C H 0.0326 1.5446 0.8474 0.151 Uiso 1 1 calc R . .
C44 C -0.0036(3) 1.5725(3) 0.9219(3) 0.0933(17) Uani 1 1 d . . .
H44A H -0.0113 1.5583 0.9533 0.140 Uiso 1 1 calc R . .
H44B H -0.0347 1.5551 0.8818 0.140 Uiso 1 1 calc R . .
H44C H 0.0005 1.6296 0.9215 0.140 Uiso 1 1 calc R . .

loop_
_atom_site_aniso_label
_atom_site_aniso_U_11
_atom_site_aniso_U_22
_atom_site_aniso_U_33
_atom_site_aniso_U_23
_atom_site_aniso_U_13
_atom_site_aniso_U_12
Cu1 0.0499(3) 0.0546(3) 0.0447(3) -0.0005(2) 0.0234(3) 0.0127(3)
Cu2 0.0582(4) 0.0502(3) 0.0590(4) -0.0087(3) 0.0336(3) -0.0025(3)
K1 0.0401(4) 0.0388(4) 0.0473(4) 0.0007(3) 0.0243(3) 0.0032(3)
K2 0.0445(4) 0.0409(4) 0.0535(5) -0.0045(3) 0.0303(4) 0.0003(3)
O1 0.0510(15) 0.0450(14) 0.0688(17) 0.0046(13) 0.0369(14) 0.0078(12)
O2 0.0567(15) 0.0509(15) 0.0552(15) -0.0012(12) 0.0361(13) 0.0014(12)
O3 0.0378(13) 0.0402(13) 0.0393(12) 0.0021(11) 0.0195(11) 0.0013(10)
O4 0.0390(14) 0.0538(16) 0.0622(16) -0.0132(14) 0.0241(13) -0.0053(12)
O5 0.0451(13) 0.0395(13) 0.0469(13) 0.0029(10) 0.0281(11) 0.0064(11)
O6 0.0498(14) 0.0471(14) 0.0496(14) 0.0019(11) 0.0326(12) 0.0048(12)
O7 0.0682(18) 0.0495(15) 0.0541(16) 0.0044(13) 0.0339(15) 0.0129(14)
O8 0.0631(17) 0.0462(15) 0.0558(16) 0.0019(13) 0.0270(15) 0.0017(13)
C1 0.041(2) 0.052(2) 0.061(2) 0.0121(18) 0.0278(19) 0.0104(17)
C2 0.053(2) 0.047(2) 0.058(2) 0.0059(18) 0.038(2) 0.0107(18)
C3 0.043(2) 0.047(2) 0.043(2) 0.0020(16) 0.0195(17) 0.0072(16)
C4 0.065(3) 0.056(3) 0.109(4) 0.022(3) 0.060(3) 0.014(2)
C5 0.088(8) 0.072(6) 0.101(9) 0.020(5) 0.062(7) 0.002(5)
C6 0.136(10) 0.134(10) 0.108(8) 0.022(7) 0.082(7) -0.027(8)
C7 0.068(6) 0.088(8) 0.115(8) 0.004(6) 0.059(5) 0.004(5)
C5B 0.081(8) 0.073(7) 0.113(10) 0.036(6) 0.063(7) 0.010(5)
C6B 0.114(9) 0.132(10) 0.108(8) 0.023(7) 0.081(7) -0.024(8)
C7B 0.065(6) 0.085(9) 0.116(9) 0.005(7) 0.054(6) -0.001(5)
C8 0.062(3) 0.047(2) 0.062(2) -0.0086(19) 0.034(2) -0.0013(19)
C9 0.109(4) 0.068(3) 0.108(4) -0.032(3) 0.070(4) -0.009(3)
C10 0.072(3) 0.069(3) 0.097(4) -0.017(3) 0.040(3) -0.014(3)
C11 0.092(4) 0.045(2) 0.091(4) 0.006(2) 0.037(3) 0.006(2)
C12 0.044(2) 0.0425(19) 0.0345(18) -0.0041(16) 0.0203(16) 0.0049(16)
C13 0.042(2) 0.053(2) 0.0359(18) -0.0008(16) 0.0179(16) 0.0078(17)
C14 0.039(2) 0.065(3) 0.041(2) -0.0106(19) 0.0179(17) 0.0092(19)
C15 0.055(2) 0.063(3) 0.061(2) 0.022(2) 0.029(2) 0.003(2)
C16 0.052(4) 0.047(4) 0.074(4) 0.012(3) 0.013(3) -0.007(3)
C17 0.070(6) 0.078(5) 0.132(7) 0.037(5) 0.074(6) 0.019(4)
C18 0.071(6) 0.041(4) 0.055(5) 0.005(4) 0.030(4) -0.005(4)
C16B 0.072(9) 0.097(10) 0.089(9) 0.024(7) 0.031(7) -0.024(7)
C17B 0.043(7) 0.078(8) 0.106(9) 0.038(7) 0.053(7) 0.019(6)
C18B 0.065(9) 0.042(8) 0.058(10) -0.013(6) 0.028(7) -0.018(7)
C19 0.044(3) 0.077(4) 0.060(3) -0.019(3) 0.018(2) -0.007(3)
C20 0.043(3) 0.086(5) 0.076(4) -0.004(3) 0.012(3) 0.016(3)
C21 0.067(5) 0.083(5) 0.044(3) 0.002(3) 0.006(3) 0.021(3)
C22 0.050(4) 0.102(5) 0.089(4) 0.000(4) 0.014(3) -0.015(4)
C19B 0.048(7) 0.080(7) 0.063(7) -0.017(6) 0.019(5) 0.004(6)
C20B 0.060(12) 0.078(12) 0.075(11) 0.003(10) 0.010(9) 0.015(11)
C21B 0.054(9) 0.098(10) 0.089(10) -0.021(9) 0.014(8) 0.013(9)
C22B 0.037(10) 0.086(12) 0.052(10) -0.008(10) 0.007(8) -0.008(9)
C23 0.0383(19) 0.0402(19) 0.046(2) -0.0017(16) 0.0212(16) 0.0001(16)
C24 0.0408(19) 0.047(2) 0.049(2) -0.0029(17) 0.0258(17) 0.0080(16)
C25 0.0381(19) 0.047(2) 0.047(2) -0.0057(16) 0.0252(16) 0.0011(16)
C26 0.067(3) 0.052(2) 0.056(2) 0.0127(19) 0.034(2) 0.020(2)
C27 0.061(6) 0.093(7) 0.074(6) 0.016(5) 0.020(5) 0.013(5)
C28 0.086(8) 0.044(5) 0.082(6) 0.008(4) 0.031(6) 0.016(5)
C29 0.098(7) 0.081(6) 0.074(6) 0.033(5) 0.053(5) 0.035(5)
C27B 0.101(7) 0.089(6) 0.059(5) 0.011(5) 0.024(5) 0.037(5)
C28B 0.078(7) 0.068(6) 0.080(6) 0.017(5) 0.041(6) 0.030(5)
C29B 0.119(7) 0.066(5) 0.104(7) 0.031(5) 0.079(6) 0.024(5)
C30 0.056(2) 0.063(2) 0.059(2) -0.0048(19) 0.041(2) 0.0013(19)
C31 0.118(4) 0.084(3) 0.087(3) 0.013(3) 0.085(3) 0.013(3)
C32 0.063(3) 0.100(4) 0.086(3) -0.021(3) 0.052(3) -0.010(3)
C33 0.077(3) 0.081(3) 0.067(3) -0.021(2) 0.051(2) -0.009(2)
C34 0.059(3) 0.074(3) 0.048(2) 0.006(2) 0.036(2) 0.017(2)
C35 0.055(2) 0.063(3) 0.048(2) -0.0092(19) 0.0249(19) 0.002(2)
C36 0.058(2) 0.050(2) 0.059(2) -0.0076(19) 0.038(2) -0.0043(19)
C37 0.088(4) 0.103(4) 0.048(2) 0.013(2) 0.031(2) 0.048(3)
C38 0.075(6) 0.076(6) 0.066(5) 0.027(4) 0.032(4) 0.014(4)
C39 0.116(7) 0.091(7) 0.074(6) 0.030(5) 0.055(5) 0.029(6)
C40 0.087(7) 0.096(7) 0.107(7) 0.025(6) 0.026(6) 0.001(6)
C38B 0.114(7) 0.129(8) 0.100(7) 0.052(7) 0.044(6) -0.011(7)
C39B 0.085(6) 0.091(6) 0.054(5) 0.009(4) 0.028(4) 0.023(5)
C40B 0.054(5) 0.069(6) 0.067(5) 0.004(4) 0.012(4) 0.013(4)
C41 0.083(3) 0.051(2) 0.085(3) -0.018(2) 0.052(3) -0.014(2)
C42 0.134(6) 0.083(4) 0.119(5) -0.045(4) 0.051(4) -0.034(4)
C43 0.138(5) 0.062(3) 0.142(5) -0.008(3) 0.102(5) -0.022(3)
C44 0.121(5) 0.049(3) 0.146(5) -0.004(3) 0.095(4) 0.006(3)

loop_
_atom_type_symbol
_atom_type_description
_atom_type_scat_dispersion_real
_atom_type_scat_dispersion_imag
_atom_type_scat_source
C C 0.0181 0.0091 'International Tables Vol C Tables 4.2.6.8 and 6.1.1.4'
H H 0.0000 0.0000 'International Tables Vol C Tables 4.2.6.8 and 6.1.1.4'
O O 0.0492 0.0322 'International Tables Vol C Tables 4.2.6.8 and 6.1.1.4'
K K 0.3868 1.0657 'International Tables Vol C Tables 4.2.6.8 and 6.1.1.4'
Cu Cu -1.9646 0.5888 'International Tables Vol C Tables 4.2.6.8 and 6.1.1.4'

loop_
_exptl_crystal_face_index_h
_exptl_crystal_face_index_k
_exptl_crystal_face_index_l
_exptl_crystal_face_perp_dist
2.00 0.00 -3.00 0.0560
-2.00 0.00 3.00 0.0740
-1.00 2.00 2.00 0.0680
1.00 -2.00 -2.00 0.0480
1.00 0.00 1.00 0.1200
-1.00 0.00 -1.00 0.1040
1.00 2.00 0.00 0.0620
-1.00 -2.00 0.00 0.0490

loop_
_geom_angle_atom_site_label_1
_geom_angle_atom_site_label_2
_geom_angle_atom_site_label_3
_geom_angle
_geom_angle_site_symmetry_1
_geom_angle_site_symmetry_3
O2 Cu1 C13 148.32(14) . .
O2 Cu1 O1 92.58(10) . .
C13 Cu1 O1 119.03(13) . .
O2 Cu1 C12 128.77(11) . .
C13 Cu1 C12 34.83(13) . .
O1 Cu1 C12 123.64(11) . .
O2 Cu1 K1 122.54(8) . .
C13 Cu1 K1 82.14(11) . .
O1 Cu1 K1 53.38(7) . .
C12 Cu1 K1 71.14(8) . .
O8 Cu2 C24 147.17(13) . .
O8 Cu2 O7 92.58(11) . .
C24 Cu2 O7 119.92(13) . .
O8 Cu2 K2 126.18(9) . .
C24 Cu2 K2 81.37(10) . .
O7 Cu2 K2 53.77(7) . .
O6 K1 O1 117.93(8) 2_556 .
O6 K1 O4 133.60(8) 2_556 .
O1 K1 O4 81.63(8) . .
O6 K1 O5 62.65(7) 2_556 2_556
O1 K1 O5 144.19(8) . 2_556
O4 K1 O5 77.24(8) . 2_556
O6 K1 O3 75.64(7) 2_556 2_556
O1 K1 O3 118.53(8) . 2_556
O4 K1 O3 134.41(7) . 2_556
O5 K1 O3 96.77(7) 2_556 2_556
O6 K1 O3 140.19(7) 2_556 .
O1 K1 O3 99.13(7) . .
O4 K1 O3 61.99(7) . .
O5 K1 O3 96.04(7) 2_556 .
O3 K1 O3 74.08(8) 2_556 .
O6 K1 C16B 87.3(4) 2_556 2_556
O1 K1 C16B 67.37(19) . 2_556
O4 K1 C16B 137.9(4) . 2_556
O5 K1 C16B 143.3(3) 2_556 2_556
O3 K1 C16B 53.0(2) 2_556 2_556
O3 K1 C16B 94.6(5) . 2_556
O6 K1 Cu1 151.98(6) 2_556 .
O1 K1 Cu1 37.61(5) . .
O4 K1 Cu1 67.11(6) . .
O5 K1 Cu1 143.68(5) 2_556 .
O3 K1 Cu1 103.03(5) 2_556 .
O3 K1 Cu1 61.58(5) . .
C16B K1 Cu1 71.0(4) 2_556 .
O6 K1 C14 151.25(9) 2_556 .
O1 K1 C14 65.99(9) . .
O4 K1 C14 19.93(8) . .
O5 K1 C14 97.00(9) 2_556 .
O3 K1 C14 129.65(9) 2_556 .
O3 K1 C14 56.43(8) . .
C16B K1 C14 118.0(4) 2_556 .
Cu1 K1 C14 47.18(7) . .
O6 K1 C12 159.12(8) 2_556 .
O1 K1 C12 80.13(8) . .
O4 K1 C12 55.08(8) . .
O5 K1 C12 109.64(7) 2_556 .
O3 K1 C12 86.64(8) 2_556 .
O3 K1 C12 19.39(7) . .
C16B K1 C12 90.8(5) 2_556 .
Cu1 K1 C12 42.92(6) . .
C14 K1 C12 43.20(9) . .
O6 K1 K2 109.04(6) 2_556 .
O1 K1 K2 127.68(6) . .
O4 K1 K2 48.36(6) . .
O5 K1 K2 49.15(5) 2_556 .
O3 K1 K2 93.59(5) 2_556 .
O3 K1 K2 48.68(5) . .
C16B K1 K2 138.8(4) 2_556 .
Cu1 K1 K2 98.98(2) . .
C14 K1 K2 61.75(6) . .
C12 K1 K2 60.49(6) . .
O6 K1 K2 47.57(5) 2_556 2_556
O1 K1 K2 158.63(6) . 2_556
O4 K1 K2 119.72(6) . 2_556
O5 K1 K2 50.36(5) 2_556 2_556
O3 K1 K2 48.15(5) 2_556 2_556
O3 K1 K2 92.69(5) . 2_556
C16B K1 K2 94.1(2) 2_556 2_556
Cu1 K1 K2 147.89(3) . 2_556
C14 K1 K2 134.93(7) . 2_556
C12 K1 K2 111.96(6) . 2_556
K2 K1 K2 73.23(3) . 2_556
O7 K2 O6 83.55(8) . .
O7 K2 O4 116.16(8) . .
O6 K2 O4 133.41(8) . .
O7 K2 O3 141.96(8) . .
O6 K2 O3 75.98(7) . .
O4 K2 O3 62.66(7) . .
O7 K2 O5 120.38(8) . 2_556
O6 K2 O5 130.63(8) . 2_556
O4 K2 O5 77.47(8) . 2_556
O3 K2 O5 97.07(7) . 2_556
O7 K2 O5 102.07(7) . .
O6 K2 O5 61.35(7) . .
O4 K2 O5 139.26(7) . .
O3 K2 O5 95.80(7) . .
O5 K2 O5 71.15(8) 2_556 .
O7 K2 C29 69.68(15) . 2_556
O6 K2 C29 140.1(2) . 2_556
O4 K2 C29 85.9(2) . 2_556
O3 K2 C29 141.97(19) . 2_556
O5 K2 C29 52.97(14) 2_556 2_556
O5 K2 C29 95.1(2) . 2_556
O7 K2 Cu2 38.35(6) . .
O6 K2 Cu2 68.16(5) . .
O4 K2 Cu2 151.01(6) . .
O3 K2 Cu2 143.92(5) . .
O5 K2 Cu2 103.02(5) 2_556 .
O5 K2 Cu2 63.80(5) . .
C29 K2 Cu2 72.5(2) 2_556 .
O7 K2 C25 67.51(9) . .
O6 K2 C25 20.40(8) . .
O4 K2 C25 151.32(9) . .
O3 K2 C25 96.32(8) . .
O5 K2 C25 127.02(8) 2_556 .
O5 K2 C25 56.61(8) . .
C29 K2 C25 119.9(2) 2_556 .
Cu2 K2 C25 47.76(6) . .
O7 K2 C23 82.85(8) . .
O6 K2 C23 55.03(8) . .
O4 K2 C23 158.26(8) . .
O3 K2 C23 109.56(8) . .
O5 K2 C23 83.78(8) 2_556 .
O5 K2 C23 19.51(7) . .
C29 K2 C23 91.6(3) 2_556 .
Cu2 K2 C23 44.89(6) . .
C25 K2 C23 43.54(8) . .
O7 K2 K1 159.76(7) . .
O6 K2 K1 116.51(6) . .
O4 K2 K1 48.63(6) . .
O3 K2 K1 49.68(5) . .
O5 K2 K1 49.22(5) 2_556 .
O5 K2 K1 90.78(5) . .
C29 K2 K1 93.89(16) 2_556 .
Cu2 K2 K1 149.05(3) . .
C25 K2 K1 132.60(6) . .
C23 K2 K1 110.19(6) . .
O7 K2 K1 129.04(7) . 2_556
O6 K2 K1 47.12(5) . 2_556
O4 K2 K1 108.62(6) . 2_556
O3 K2 K1 49.07(5) . 2_556
O5 K2 K1 91.31(5) 2_556 2_556
O5 K2 K1 48.44(5) . 2_556
C29 K2 K1 138.38(19) 2_556 2_556
Cu2 K2 K1 100.36(2) . 2_556
C25 K2 K1 61.53(6) . 2_556
C23 K2 K1 60.48(6) . 2_556
K1 K2 K1 71.10(2) . 2_556
C1 O1 Cu1 122.3(2) . .
C1 O1 K1 133.9(2) . .
Cu1 O1 K1 89.01(9) . .
C3 O2 Cu1 126.9(2) . .
C12 O3 K2 122.1(2) . .
C12 O3 K1 141.0(2) . 2_556
K2 O3 K1 82.77(6) . 2_556
C12 O3 K1 113.2(2) . .
K2 O3 K1 81.64(6) . .
K1 O3 K1 98.75(7) 2_556 .
C14 O4 K2 126.4(2) . .
C14 O4 K1 111.5(2) . .
K2 O4 K1 83.01(8) . .
C23 O5 K2 141.4(2) . 2_556
C23 O5 K1 123.0(2) . 2_556
K2 O5 K1 81.62(6) 2_556 2_556
C23 O5 K2 111.0(2) . .
K2 O5 K2 101.17(7) 2_556 .
K1 O5 K2 81.21(6) 2_556 .
C25 O6 K1 128.2(2) . 2_556
C25 O6 K2 110.3(2) . .
K1 O6 K2 85.31(7) 2_556 .
C34 O7 Cu2 121.3(2) . .
C34 O7 K2 141.4(2) . .
Cu2 O7 K2 87.88(10) . .
C36 O8 Cu2 125.6(3) . .
O1 C1 C2 124.9(3) . .
O1 C1 C4 115.4(3) . .
C2 C1 C4 119.7(3) . .
C3 C2 C1 126.7(4) . .
C3 C2 H2A 116.7 . .
C1 C2 H2A 116.7 . .
O2 C3 C2 124.9(3) . .
O2 C3 C8 114.1(3) . .
C2 C3 C8 121.0(3) . .
C6 C4 C5B 87.1(9) . .
C5B C4 C6B 110.8(9) . .
C6 C4 C7 110.2(9) . .
C5B C4 C7 122.3(11) . .
C6B C4 C7 89.6(10) . .
C6 C4 C7B 130.0(11) . .
C5B C4 C7B 110.1(10) . .
C6B C4 C7B 110.9(9) . .
C6 C4 C1 112.3(8) . .
C5B C4 C1 111.2(7) . .
C6B C4 C1 109.1(8) . .
C7 C4 C1 111.4(8) . .
C7B C4 C1 104.6(9) . .
C6 C4 C5 109.8(8) . .
C6B C4 C5 131.1(9) . .
C7 C4 C5 104.0(8) . .
C7B C4 C5 87.8(9) . .
C1 C4 C5 108.8(6) . .
C4 C5 H5A 109.5 . .
C4 C5 H5B 109.5 . .
H5A C5 H5B 109.5 . .
C4 C5 H5C 109.5 . .
H5A C5 H5C 109.5 . .
H5B C5 H5C 109.5 . .
C4 C6 H6A 109.5 . .
C4 C6 H6B 109.5 . .
H6A C6 H6B 109.5 . .
C4 C6 H6C 109.5 . .
H6A C6 H6C 109.5 . .
H6B C6 H6C 109.5 . .
C4 C7 H7A 109.5 . .
C4 C7 H7B 109.5 . .
H7A C7 H7B 109.5 . .
C4 C7 H7C 109.5 . .
H7A C7 H7C 109.5 . .
H7B C7 H7C 109.5 . .
C4 C5B H5D 109.5 . .
C4 C5B H5E 109.5 . .
H5D C5B H5E 109.5 . .
C4 C5B H5F 109.5 . .
H5D C5B H5F 109.5 . .
H5E C5B H5F 109.5 . .
C4 C6B H6D 109.5 . .
C4 C6B H6E 109.5 . .
H6D C6B H6E 109.5 . .
C4 C6B H6F 109.5 . .
H6D C6B H6F 109.5 . .
H6E C6B H6F 109.5 . .
C4 C7B H7D 109.5 . .
C4 C7B H7E 109.5 . .
H7D C7B H7E 109.5 . .
C4 C7B H7F 109.5 . .
H7D C7B H7F 109.5 . .
H7E C7B H7F 109.5 . .
C9 C8 C10 109.5(4) . .
C9 C8 C11 108.9(4) . .
C10 C8 C11 109.1(4) . .
C9 C8 C3 114.2(4) . .
C10 C8 C3 108.7(3) . .
C11 C8 C3 106.2(3) . .
C8 C9 H9A 109.5 . .
C8 C9 H9B 109.5 . .
H9A C9 H9B 109.5 . .
C8 C9 H9C 109.5 . .
H9A C9 H9C 109.5 . .
H9B C9 H9C 109.5 . .
C8 C10 H10A 109.5 . .
C8 C10 H10B 109.5 . .
H10A C10 H10B 109.5 . .
C8 C10 H10C 109.5 . .
H10A C10 H10C 109.5 . .
H10B C10 H10C 109.5 . .
C8 C11 H11A 109.5 . .
C8 C11 H11B 109.5 . .
H11A C11 H11B 109.5 . .
C8 C11 H11C 109.5 . .
H11A C11 H11C 109.5 . .
H11B C11 H11C 109.5 . .
O3 C12 C13 124.6(3) . .
O3 C12 C15 116.7(3) . .
C13 C12 C15 118.7(3) . .
O3 C12 Cu1 111.3(2) . .
C13 C12 Cu1 52.52(17) . .
C15 C12 Cu1 107.6(2) . .
O3 C12 K1 47.39(16) . .
C13 C12 K1 85.7(2) . .
C15 C12 K1 145.1(2) . .
Cu1 C12 K1 65.94(8) . .
C12 C13 C14 124.1(3) . .
C12 C13 Cu1 92.6(2) . .
C14 C13 Cu1 103.0(2) . .
C12 C13 H13A 111.5 . .
C14 C13 H13A 111.5 . .
Cu1 C13 H13A 111.5 . .
O4 C14 C13 124.3(3) . .
O4 C14 C19 120.5(4) . .
C13 C14 C19 115.2(4) . .
O4 C14 C19B 108.8(7) . .
C13 C14 C19B 126.7(8) . .
O4 C14 K1 48.61(17) . .
C13 C14 K1 89.1(2) . .
C19 C14 K1 137.7(3) . .
C19B C14 K1 134.9(9) . .
C17 C15 C18B 115.0(14) . .
C17 C15 C16B 72.3(9) . .
C18B C15 C16B 112.4(11) . .
C17 C15 C12 110.3(5) . .
C18B C15 C12 122.0(13) . .
C16B C15 C12 114.5(7) . .
C17 C15 C18 111.5(7) . .
C16B C15 C18 126.4(9) . .
C12 C15 C18 113.3(6) . .
C17 C15 C16 110.2(5) . .
C18B C15 C16 90.4(9) . .
C12 C15 C16 106.1(4) . .
C18 C15 C16 105.1(6) . .
C18B C15 C17B 107.3(12) . .
C16B C15 C17B 100.8(9) . .
C12 C15 C17B 95.5(7) . .
C18 C15 C17B 97.4(9) . .
C16 C15 C17B 138.9(7) . .
C15 C16 H16A 109.5 . .
C15 C16 H16B 109.5 . .
H16A C16 H16B 109.5 . .
C15 C16 H16C 109.5 . .
H16A C16 H16C 109.5 . .
H16B C16 H16C 109.5 . .
C15 C17 H17A 109.5 . .
C15 C17 H17B 109.5 . .
H17A C17 H17B 109.5 . .
C15 C17 H17C 109.5 . .
H17A C17 H17C 109.5 . .
H17B C17 H17C 109.5 . .
C15 C18 H18A 109.5 . .
C15 C18 H18B 109.5 . .
H18A C18 H18B 109.5 . .
C15 C18 H18C 109.5 . .
H18A C18 H18C 109.5 . .
H18B C18 H18C 109.5 . .
C15 C16B H16D 109.5 . .
C15 C16B H16E 109.5 . .
H16D C16B H16E 109.5 . .
C15 C16B H16F 109.5 . .
H16D C16B H16F 109.5 . .
H16E C16B H16F 109.5 . .
C15 C17B H17D 109.5 . .
C15 C17B H17E 109.5 . .
H17D C17B H17E 109.5 . .
C15 C17B H17F 109.5 . .
H17D C17B H17F 109.5 . .
H17E C17B H17F 109.5 . .
C15 C18B H18D 109.5 . .
C15 C18B H18E 109.5 . .
H18D C18B H18E 109.5 . .
C15 C18B H18F 109.5 . .
H18D C18B H18F 109.5 . .
H18E C18B H18F 109.5 . .
C22 C19 C20 109.7(5) . .
C22 C19 C21 109.3(6) . .
C20 C19 C21 107.9(5) . .
C22 C19 C14 108.4(4) . .
C20 C19 C14 113.4(4) . .
C21 C19 C14 108.1(5) . .
C19 C20 H20A 109.5 . .
C19 C20 H20B 109.5 . .
H20A C20 H20B 109.5 . .
C19 C20 H20C 109.5 . .
H20A C20 H20C 109.5 . .
H20B C20 H20C 109.5 . .
C19 C21 H21A 109.5 . .
C19 C21 H21B 109.5 . .
H21A C21 H21B 109.5 . .
C19 C21 H21C 109.5 . .
H21A C21 H21C 109.5 . .
H21B C21 H21C 109.5 . .
C19 C22 H22A 109.5 . .
C19 C22 H22B 109.5 . .
H22A C22 H22B 109.5 . .
C19 C22 H22C 109.5 . .
H22A C22 H22C 109.5 . .
H22B C22 H22C 109.5 . .
C20B C19B C21B 113.9(15) . .
C20B C19B C22B 110.5(15) . .
C21B C19B C22B 108.6(14) . .
C20B C19B C14 112(2) . .
C21B C19B C14 100.8(15) . .
C22B C19B C14 110.7(12) . .
C19B C20B H20D 109.5 . .
C19B C20B H20E 109.5 . .
H20D C20B H20E 109.5 . .
C19B C20B H20F 109.5 . .
H20D C20B H20F 109.5 . .
H20E C20B H20F 109.5 . .
C19B C21B H21D 109.5 . .
C19B C21B H21E 109.5 . .
H21D C21B H21E 109.5 . .
C19B C21B H21F 109.5 . .
H21D C21B H21F 109.5 . .
H21E C21B H21F 109.5 . .
C19B C22B H22D 109.5 . .
C19B C22B H22E 109.5 . .
H22D C22B H22E 109.5 . .
C19B C22B H22F 109.5 . .
H22D C22B H22F 109.5 . .
H22E C22B H22F 109.5 . .
O5 C23 C24 124.0(3) . .
O5 C23 C26 117.3(3) . .
C24 C23 C26 118.6(3) . .
O5 C23 K2 49.49(17) . .
C24 C23 K2 82.8(2) . .
C26 C23 K2 147.4(2) . .
C23 C24 C25 123.9(3) . .
C23 C24 Cu2 97.4(2) . .
C25 C24 Cu2 102.1(2) . .
C23 C24 H24A 110.6 . .
C25 C24 H24A 110.6 . .
Cu2 C24 H24A 110.6 . .
O6 C25 C24 123.6(3) . .
O6 C25 C30 118.2(3) . .
C24 C25 C30 118.2(3) . .
O6 C25 K2 49.35(17) . .
C24 C25 K2 88.6(2) . .
C30 C25 K2 136.6(2) . .
C27B C26 C29 63.3(7) . .
C27B C26 C28B 111.9(6) . .
C29 C26 C28B 128.4(7) . .
C27B C26 C28 132.3(7) . .
C29 C26 C28 113.7(7) . .
C27B C26 C23 108.9(5) . .
C29 C26 C23 113.7(4) . .
C28B C26 C23 115.7(5) . .
C28 C26 C23 114.1(6) . .
C27B C26 C29B 109.0(7) . .
C29 C26 C29B 46.1(6) . .
C28B C26 C29B 106.6(6) . .
C28 C26 C29B 79.7(7) . .
C23 C26 C29B 104.2(5) . .
C28B C26 C27 77.0(6) . .
C28 C26 C27 105.2(7) . .
C23 C26 C27 102.9(5) . .
C29B C26 C27 147.4(7) . .
C26 C27 H27A 109.5 . .
C26 C27 H27B 109.5 . .
H27A C27 H27B 109.5 . .
C26 C27 H27C 109.5 . .
H27A C27 H27C 109.5 . .
H27B C27 H27C 109.5 . .
C26 C28 H28A 109.5 . .
C26 C28 H28B 109.5 . .
H28A C28 H28B 109.5 . .
C26 C28 H28C 109.5 . .
H28A C28 H28C 109.5 . .
H28B C28 H28C 109.5 . .
C26 C29 H29A 109.5 . .
C26 C29 H29B 109.5 . .
H29A C29 H29B 109.5 . .
C26 C29 H29C 109.5 . .
H29A C29 H29C 109.5 . .
H29B C29 H29C 109.5 . .
C26 C27B H27D 109.5 . .
C26 C27B H27E 109.5 . .
H27D C27B H27E 109.5 . .
C26 C27B H27F 109.5 . .
H27D C27B H27F 109.5 . .
H27E C27B H27F 109.5 . .
C26 C28B H28D 109.5 . .
C26 C28B H28E 109.5 . .
H28D C28B H28E 109.5 . .
C26 C28B H28F 109.5 . .
H28D C28B H28F 109.5 . .
H28E C28B H28F 109.5 . .
C26 C29B H29D 109.5 . .
C26 C29B H29E 109.5 . .
H29D C29B H29E 109.5 . .
C26 C29B H29F 109.5 . .
H29D C29B H29F 109.5 . .
H29E C29B H29F 109.5 . .
C33 C30 C31 109.2(4) . .
C33 C30 C25 111.8(3) . .
C31 C30 C25 109.3(3) . .
C33 C30 C32 109.1(4) . .
C31 C30 C32 109.2(4) . .
C25 C30 C32 108.2(3) . .
C30 C31 H31A 109.5 . .
C30 C31 H31B 109.5 . .
H31A C31 H31B 109.5 . .
C30 C31 H31C 109.5 . .
H31A C31 H31C 109.5 . .
H31B C31 H31C 109.5 . .
C30 C32 H32A 109.5 . .
C30 C32 H32B 109.5 . .
H32A C32 H32B 109.5 . .
C30 C32 H32C 109.5 . .
H32A C32 H32C 109.5 . .
H32B C32 H32C 109.5 . .
C30 C33 H33A 109.5 . .
C30 C33 H33B 109.5 . .
H33A C33 H33B 109.5 . .
C30 C33 H33C 109.5 . .
H33A C33 H33C 109.5 . .
H33B C33 H33C 109.5 . .
O7 C34 C35 124.7(4) . .
O7 C34 C37 115.2(4) . .
C35 C34 C37 120.1(4) . .
C36 C35 C34 127.0(4) . .
C36 C35 H35A 116.5 . .
C34 C35 H35A 116.5 . .
O8 C36 C35 125.6(4) . .
O8 C36 C41 113.6(4) . .
C35 C36 C41 120.7(4) . .
C38B C37 C40 128.0(8) . .
C38B C37 C34 113.9(6) . .
C40 C37 C34 117.8(6) . .
C38B C37 C40B 120.6(8) . .
C34 C37 C40B 104.1(4) . .
C38B C37 C39 47.4(7) . .
C40 C37 C39 117.6(8) . .
C34 C37 C39 107.1(5) . .
C40B C37 C39 148.6(6) . .
C38B C37 C39B 110.8(8) . .
C40 C37 C39B 56.4(7) . .
C34 C37 C39B 108.8(5) . .
C40B C37 C39B 96.9(6) . .
C39 C37 C39B 69.7(6) . .
C38B C37 C38 48.7(7) . .
C40 C37 C38 108.0(7) . .
C34 C37 C38 108.0(5) . .
C40B C37 C38 77.6(6) . .
C39 C37 C38 95.9(6) . .
C39B C37 C38 142.9(6) . .
C37 C38 H38A 109.5 . .
C37 C38 H38B 109.5 . .
H38A C38 H38B 109.5 . .
C37 C38 H38C 109.5 . .
H38A C38 H38C 109.5 . .
H38B C38 H38C 109.5 . .
C37 C39 H39A 109.5 . .
C37 C39 H39B 109.5 . .
H39A C39 H39B 109.5 . .
C37 C39 H39C 109.5 . .
H39A C39 H39C 109.5 . .
H39B C39 H39C 109.5 . .
C37 C40 H40A 109.5 . .
C37 C40 H40B 109.5 . .
H40A C40 H40B 109.5 . .
C37 C40 H40C 109.5 . .
H40A C40 H40C 109.5 . .
H40B C40 H40C 109.5 . .
C37 C38B H38D 109.5 . .
C37 C38B H38E 109.5 . .
H38D C38B H38E 109.5 . .
C37 C38B H38F 109.5 . .
H38D C38B H38F 109.5 . .
H38E C38B H38F 109.5 . .
C37 C39B H39D 109.5 . .
C37 C39B H39E 109.5 . .
H39D C39B H39E 109.5 . .
C37 C39B H39F 109.5 . .
H39D C39B H39F 109.5 . .
H39E C39B H39F 109.5 . .
C37 C40B H40D 109.5 . .
C37 C40B H40E 109.5 . .
H40D C40B H40E 109.5 . .
C37 C40B H40F 109.5 . .
H40D C40B H40F 109.5 . .
H40E C40B H40F 109.5 . .
C44 C41 C43 109.2(5) . .
C44 C41 C42 109.4(5) . .
C43 C41 C42 110.4(5) . .
C44 C41 C36 108.3(4) . .
C43 C41 C36 106.6(4) . .
C42 C41 C36 112.9(4) . .
C41 C42 H42A 109.5 . .
C41 C42 H42B 109.5 . .
H42A C42 H42B 109.5 . .
C41 C42 H42C 109.5 . .
H42A C42 H42C 109.5 . .
H42B C42 H42C 109.5 . .
C41 C43 H43A 109.5 . .
C41 C43 H43B 109.5 . .
H43A C43 H43B 109.5 . .
C41 C43 H43C 109.5 . .
H43A C43 H43C 109.5 . .
H43B C43 H43C 109.5 . .
C41 C44 H44A 109.5 . .
C41 C44 H44B 109.5 . .
H44A C44 H44B 109.5 . .
C41 C44 H44C 109.5 . .
H44A C44 H44C 109.5 . .
H44B C44 H44C 109.5 . .

loop_
_geom_bond_atom_site_label_1
_geom_bond_atom_site_label_2
_geom_bond_distance
_geom_bond_site_symmetry_2
Cu1 O2 1.909(3) .
Cu1 C13 1.993(3) .
Cu1 O1 2.054(3) .
Cu1 C12 2.509(3) .
Cu1 K1 3.3641(9) .
Cu2 O8 1.913(3) .
Cu2 C24 2.004(4) .
Cu2 O7 2.067(3) .
Cu2 K2 3.3295(9) .
K1 O6 2.693(2) 2_556
K1 O1 2.700(3) .
K1 O4 2.739(3) .
K1 O5 2.773(2) 2_556
K1 O3 2.789(2) 2_556
K1 O3 2.792(2) .
K1 C16B 3.318(17) 2_556
K1 C14 3.398(4) .
K1 C12 3.486(4) .
K2 O7 2.688(3) .
K2 O6 2.712(2) .
K2 O4 2.728(3) .
K2 O3 2.750(2) .
K2 O5 2.770(2) 2_556
K2 O5 2.854(2) .
K2 C29 3.302(10) 2_556
K2 C25 3.354(3) .
O1 C1 1.269(4) .
O2 C3 1.271(4) .
O3 C12 1.260(4) .
O3 K1 2.789(2) 2_556
O4 C14 1.245(5) .
O5 C23 1.254(4) .
O5 K2 2.770(2) 2_556
O5 K1 2.773(2) 2_556
O6 C25 1.246(4) .
O6 K1 2.693(2) 2_556
O7 C34 1.268(5) .
O8 C36 1.274(5) .
C1 C2 1.400(6) .
C1 C4 1.534(6) .
C2 C3 1.396(5) .
C2 H2A 0.9500 .
C3 C8 1.546(5) .
C4 C6 1.519(8) .
C4 C5B 1.524(8) .
C4 C6B 1.525(8) .
C4 C7 1.530(8) .
C4 C7B 1.535(8) .
C4 C5 1.550(8) .
C5 H5A 0.9800 .
C5 H5B 0.9800 .
C5 H5C 0.9800 .
C6 H6A 0.9800 .
C6 H6B 0.9800 .
C6 H6C 0.9800 .
C7 H7A 0.9800 .
C7 H7B 0.9800 .
C7 H7C 0.9800 .
C5B H5D 0.9800 .
C5B H5E 0.9800 .
C5B H5F 0.9800 .
C6B H6D 0.9800 .
C6B H6E 0.9800 .
C6B H6F 0.9800 .
C7B H7D 0.9800 .
C7B H7E 0.9800 .
C7B H7F 0.9800 .
C8 C9 1.515(6) .
C8 C10 1.525(6) .
C8 C11 1.535(6) .
C9 H9A 0.9800 .
C9 H9B 0.9800 .
C9 H9C 0.9800 .
C10 H10A 0.9800 .
C10 H10B 0.9800 .
C10 H10C 0.9800 .
C11 H11A 0.9800 .
C11 H11B 0.9800 .
C11 H11C 0.9800 .
C12 C13 1.434(5) .
C12 C15 1.535(5) .
C13 C14 1.436(6) .
C13 H13A 1.0000 .
C14 C19 1.548(6) .
C14 C19B 1.621(11) .
C15 C17 1.509(6) .
C15 C18B 1.528(9) .
C15 C16B 1.529(8) .
C15 C18 1.538(6) .
C15 C16 1.565(6) .
C15 C17B 1.577(8) .
C16 H16A 0.9800 .
C16 H16B 0.9800 .
C16 H16C 0.9800 .
C17 H17A 0.9800 .
C17 H17B 0.9800 .
C17 H17C 0.9800 .
C18 H18A 0.9800 .
C18 H18B 0.9800 .
C18 H18C 0.9800 .
C16B H16D 0.9800 .
C16B H16E 0.9800 .
C16B H16F 0.9800 .
C17B H17D 0.9800 .
C17B H17E 0.9800 .
C17B H17F 0.9800 .
C18B H18D 0.9800 .
C18B H18E 0.9800 .
C18B H18F 0.9800 .
C19 C22 1.523(7) .
C19 C20 1.537(6) .
C19 C21 1.542(7) .
C20 H20A 0.9800 .
C20 H20B 0.9800 .
C20 H20C 0.9800 .
C21 H21A 0.9800 .
C21 H21B 0.9800 .
C21 H21C 0.9800 .
C22 H22A 0.9800 .
C22 H22B 0.9800 .
C22 H22C 0.9800 .
C19B C20B 1.526(9) .
C19B C21B 1.530(10) .
C19B C22B 1.548(10) .
C20B H20D 0.9800 .
C20B H20E 0.9800 .
C20B H20F 0.9800 .
C21B H21D 0.9800 .
C21B H21E 0.9800 .
C21B H21F 0.9800 .
C22B H22D 0.9800 .
C22B H22E 0.9800 .
C22B H22F 0.9800 .
C23 C24 1.440(5) .
C23 C26 1.545(5) .
C24 C25 1.446(5) .
C24 H24A 1.0000 .
C25 C30 1.534(5) .
C26 C27B 1.508(7) .
C26 C29 1.514(7) .
C26 C28B 1.526(7) .
C26 C28 1.528(7) .
C26 C29B 1.557(7) .
C26 C27 1.567(7) .
C27 H27A 0.9800 .
C27 H27B 0.9800 .
C27 H27C 0.9800 .
C28 H28A 0.9800 .
C28 H28B 0.9800 .
C28 H28C 0.9800 .
C29 H29A 0.9800 .
C29 H29B 0.9800 .
C29 H29C 0.9800 .
C27B H27D 0.9800 .
C27B H27E 0.9800 .
C27B H27F 0.9800 .
C28B H28D 0.9800 .
C28B H28E 0.9800 .
C28B H28F 0.9800 .
C29B H29D 0.9800 .
C29B H29E 0.9800 .
C29B H29F 0.9800 .
C30 C33 1.522(6) .
C30 C31 1.535(6) .
C30 C32 1.542(6) .
C31 H31A 0.9800 .
C31 H31B 0.9800 .
C31 H31C 0.9800 .
C32 H32A 0.9800 .
C32 H32B 0.9800 .
C32 H32C 0.9800 .
C33 H33A 0.9800 .
C33 H33B 0.9800 .
C33 H33C 0.9800 .
C34 C35 1.403(6) .
C34 C37 1.539(6) .
C35 C36 1.381(6) .
C35 H35A 0.9500 .
C36 C41 1.545(6) .
C37 C38B 1.451(8) .
C37 C40 1.461(8) .
C37 C40B 1.558(7) .
C37 C39 1.560(7) .
C37 C39B 1.612(7) .
C37 C38 1.625(7) .
C38 H38A 0.9800 .
C38 H38B 0.9800 .
C38 H38C 0.9800 .
C39 H39A 0.9800 .
C39 H39B 0.9800 .
C39 H39C 0.9800 .
C40 H40A 0.9800 .
C40 H40B 0.9800 .
C40 H40C 0.9800 .
C38B H38D 0.9800 .
C38B H38E 0.9800 .
C38B H38F 0.9800 .
C39B H39D 0.9800 .
C39B H39E 0.9800 .
C39B H39F 0.9800 .
C40B H40D 0.9800 .
C40B H40E 0.9800 .
C40B H40F 0.9800 .
C41 C44 1.515(7) .
C41 C43 1.530(7) .
C41 C42 1.534(7) .
C42 H42A 0.9800 .
C42 H42B 0.9800 .
C42 H42C 0.9800 .
C43 H43A 0.9800 .
C43 H43B 0.9800 .
C43 H43C 0.9800 .
C44 H44A 0.9800 .
C44 H44B 0.9800 .
C44 H44C 0.9800 .

loop_
_platon_squeeze_void_nr
_platon_squeeze_void_average_x
_platon_squeeze_void_average_y
_platon_squeeze_void_average_z
_platon_squeeze_void_volume
_platon_squeeze_void_count_electrons
_platon_squeeze_void_content
1 0.250 0.250 0.500 112 13 ' '
2 0.750 0.250 0.000 112 13 ' '
3 0.250 0.750 0.000 112 13 ' '
4 0.750 0.750 0.500 112 13 ' '
